data_7017667
loop_
_publ_author_name
'Li, Yanjun'
'Wang, Meng'
'Zhu, Tianxiang'
'Meng, Xianggao'
'Zhong, Cheng'
'Chen, Xingguo'
'Qin, Jingui'

_publ_section_title
;
 Synthesis, crystal structure and properties of a new candidate for
 nonlinear optical material in the IR region: Hg2BrI3.
;
_journal_issue 3
_journal_name_full 'Dalton transactions (Cambridge, England : 2003)'
_journal_page_first 763
_journal_page_last 766
_journal_paper_doi 10.1039/c1dt11317h
_journal_volume 41
_journal_year 2012
_chemical_formula_moiety 'Br Hg2 I3'
_chemical_formula_sum 'Br Hg2 I3'
_chemical_formula_weight 861.79
_chemical_name_systematic
;
?
;
_space_group_IT_number 36
_symmetry_cell_setting orthorhombic
_symmetry_space_group_name_Hall 'C 2c -2'
_symmetry_space_group_name_H-M 'C m c 21'
_atom_sites_solution_primary direct
_atom_sites_solution_secondary difmap
_audit_creation_method SHELXL-97
_cell_angle_alpha 90.00
_cell_angle_beta 90.00
_cell_angle_gamma 90.00
_cell_formula_units_Z 2
_cell_length_a 4.698(1)
_cell_length_b 7.2246(6)
_cell_length_c 13.520(1)
_cell_measurement_reflns_used 965
_cell_measurement_temperature 298(2)
_cell_measurement_theta_max 27.90
_cell_measurement_theta_min 2.99
_cell_volume 458.88(11)
_computing_cell_refinement 'Bruker SMART'
_computing_data_collection 'Bruker SMART'
_computing_data_reduction 'Bruker SAINT'
_computing_molecular_graphics 'Bruker SHELXTL'
_computing_publication_material 'Bruker SHELXTL'
_computing_structure_refinement 'SHELXL-97 (Sheldrick, 1997)'
_computing_structure_solution 'SHELXS-97 (Sheldrick, 1990)'
_diffrn_ambient_temperature 298(2)
_diffrn_measured_fraction_theta_full 0.979
_diffrn_measured_fraction_theta_max 0.980
_diffrn_measurement_device_type 'CCD area detector'
_diffrn_measurement_method 'phi and omega scans'
_diffrn_radiation_monochromator graphite
_diffrn_radiation_source 'fine-focus sealed tube'
_diffrn_radiation_type MoK\a
_diffrn_radiation_wavelength 0.71073
_diffrn_reflns_av_R_equivalents 0.0951
_diffrn_reflns_av_sigmaI/netI 0.1084
_diffrn_reflns_limit_h_max 4
_diffrn_reflns_limit_h_min -5
_diffrn_reflns_limit_k_max 8
_diffrn_reflns_limit_k_min -8
_diffrn_reflns_limit_l_max 16
_diffrn_reflns_limit_l_min -16
_diffrn_reflns_number 1237
_diffrn_reflns_theta_full 25.00
_diffrn_reflns_theta_max 25.00
_diffrn_reflns_theta_min 3.01
_exptl_absorpt_coefficient_mu 47.763
_exptl_absorpt_correction_type none
_exptl_crystal_colour yellow
_exptl_crystal_density_diffrn 6.237
_exptl_crystal_density_method 'not measured'
_exptl_crystal_description block
_exptl_crystal_F_000 708
_exptl_crystal_size_max 0.12
_exptl_crystal_size_mid 0.12
_exptl_crystal_size_min 0.12
_refine_diff_density_max 2.425
_refine_diff_density_min -3.799
_refine_diff_density_rms 0.698
_refine_ls_abs_structure_details 'Flack H D (1983), Acta Cryst. A39, 876-881'
_refine_ls_abs_structure_Flack 0.01(1)
_refine_ls_extinction_method none
_refine_ls_goodness_of_fit_ref 1.132
_refine_ls_matrix_type full
_refine_ls_number_parameters 19
_refine_ls_number_reflns 441
_refine_ls_number_restraints 2
_refine_ls_restrained_S_all 1.129
_refine_ls_R_factor_all 0.0718
_refine_ls_R_factor_gt 0.0716
_refine_ls_shift/su_max 0.000
_refine_ls_shift/su_mean 0.000
_refine_ls_structure_factor_coef Fsqd
_refine_ls_weighting_details 'calc w=1/[\s^2^(Fo^2^)+(0.1111P)^2^+15.1524P] where P=(Fo^2^+2Fc^2^)/3'
_refine_ls_weighting_scheme calc
_refine_ls_wR_factor_gt 0.1885
_refine_ls_wR_factor_ref 0.1890
_reflns_number_gt 436
_reflns_number_total 441
_reflns_threshold_expression >2sigma(I)
_cod_data_source_file c1dt11317h.txt
_cod_data_source_block t
_cod_depositor_comments
;
The following automatic conversions were performed:

'_symmetry_cell_setting' value 'Orthorhombic' changed to
'orthorhombic' according to
/home/saulius/struct/CIF-dictionaries/cif_core.dic dictionary named
'cif_core.dic' version 2.4.1 from 2010-06-29.

Automatic conversion script
Id: cif_fix_values 1715 2011-07-08 13:25:40Z adriana 
;
_cod_original_cell_volume 458.89(11)
_cod_database_code 7017667

loop_
_symmetry_equiv_pos_as_xyz
'x, y, z'
'-x, -y, z+1/2'
'x, -y, z+1/2'
'-x, y, z'
'x+1/2, y+1/2, z'
'-x+1/2, -y+1/2, z+1/2'
'x+1/2, -y+1/2, z+1/2'
'-x+1/2, y+1/2, z'

loop_
_atom_site_label
_atom_site_type_symbol
_atom_site_fract_x
_atom_site_fract_y
_atom_site_fract_z
_atom_site_U_iso_or_equiv
_atom_site_adp_type
_atom_site_occupancy
_atom_site_symmetry_multiplicity
_atom_site_calc_flag
_atom_site_refinement_flags
Hg1 Hg 0.0000 0.3392(3) 0.1672(2) 0.0516(7) Uani 1 2 d SD
I1 I 0.0000 0.5964(4) 0.03326(19) 0.0422(9) Uani 1 2 d S
I2 I 0.0000 0.0826(4) 0.29718(15) 0.0331(9) Uani 0.50 2 d SPD
Br1 Br 0.0000 0.0826(4) 0.29718(15) 0.0331(9) Uani 0.50 2 d SPD

loop_
_atom_site_aniso_label
_atom_site_aniso_U_11
_atom_site_aniso_U_22
_atom_site_aniso_U_33
_atom_site_aniso_U_23
_atom_site_aniso_U_13
_atom_site_aniso_U_12
Hg1 0.0582(11) 0.0357(10) 0.0609(11) 0.0229(8) 0.000 0.000
I1 0.0451(17) 0.0351(17) 0.0464(18) 0.0051(12) 0.000 0.000
I2 0.0491(19) 0.0296(17) 0.0207(14) 0.0033(10) 0.000 0.000
Br1 0.0491(19) 0.0296(17) 0.0207(14) 0.0033(10) 0.000 0.000

loop_
_atom_type_symbol
_atom_type_description
_atom_type_scat_dispersion_real
_atom_type_scat_dispersion_imag
_atom_type_scat_source
I I -0.4742 1.8119 'International Tables Vol C Tables 4.2.6.8 and 6.1.1.4'
Br Br -0.2901 2.4595 'International Tables Vol C Tables 4.2.6.8 and 6.1.1.4'
Hg Hg -2.3894 9.2266 'International Tables Vol C Tables 4.2.6.8 and 6.1.1.4'

loop_
_geom_angle_atom_site_label_1
_geom_angle_atom_site_label_2
_geom_angle_atom_site_label_3
_geom_angle
I2 Hg1 I1 179.22(17)

loop_
_geom_bond_atom_site_label_1
_geom_bond_atom_site_label_2
_geom_bond_distance
Hg1 I2 2.554(3)
Hg1 I1 2.595(3)
